data_4509114
loop_
_publ_author_name
'Ding, Bin'
'Liu, Yuan-Yuan'
'Huang, Yong-Quan'
'Shi, Wei'
'Cheng, Peng'
'Liao, Dai-Zheng'
'Yan, Shi-Ping'

_publ_section_title
;
 Structural Variations Influenced by Ligand Conformation and Counteranions
 in Copper(II) Complexes with Flexible Bis-Triazole Ligand
;
_journal_issue 1
_journal_name_full 'Crystal Growth &amp; Design'
_journal_page_first 593
_journal_paper_doi 10.1021/cg8008943
_journal_volume 9
_journal_year 2009
_chemical_formula_sum 'C26 H32 Cu F6 N12 O10 S2'
_chemical_formula_weight 914.30
_chemical_name_systematic
; 
 ? 
;
_space_group_IT_number 15
_symmetry_cell_setting monoclinic
_symmetry_space_group_name_Hall '-C 2yc'
_symmetry_space_group_name_H-M 'C 1 2/c 1'
_atom_sites_solution_hydrogens geom
_atom_sites_solution_primary direct
_atom_sites_solution_secondary difmap
_audit_creation_method SHELXL-97
_cell_angle_alpha 90.00
_cell_angle_beta 119.640(5)
_cell_angle_gamma 90.00
_cell_formula_units_Z 4
_cell_length_a 22.296(12)
_cell_length_b 9.268(5)
_cell_length_c 20.969(11)
_cell_measurement_reflns_used 4248
_cell_measurement_temperature 293(2)
_cell_measurement_theta_max 27.11
_cell_measurement_theta_min 2.18
_cell_volume 3766(3)
_computing_cell_refinement 'Bruker SMART APEX II'
_computing_data_collection 'Bruker SMART APEX II'
_computing_data_reduction 'Bruker SAINT'
_computing_molecular_graphics 'Bruker SHELXTL'
_computing_publication_material 'Bruker SHELXTL'
_computing_structure_refinement 'SHELXL-97 (Sheldrick, 1997)'
_computing_structure_solution 'SHELXS-97 (Sheldrick, 1990)'
_diffrn_ambient_temperature 293(2)
_diffrn_measured_fraction_theta_full 0.997
_diffrn_measured_fraction_theta_max 0.997
_diffrn_measurement_device_type 'APEX II CCD area detector'
_diffrn_measurement_method 'phi and omega scans'
_diffrn_radiation_monochromator graphite
_diffrn_radiation_source 'fine-focus sealed tube'
_diffrn_radiation_type MoK\a
_diffrn_radiation_wavelength 0.71073
_diffrn_reflns_av_R_equivalents 0.0200
_diffrn_reflns_av_sigmaI/netI 0.0222
_diffrn_reflns_limit_h_max 23
_diffrn_reflns_limit_h_min -26
_diffrn_reflns_limit_k_max 11
_diffrn_reflns_limit_k_min -9
_diffrn_reflns_limit_l_max 24
_diffrn_reflns_limit_l_min -24
_diffrn_reflns_number 9823
_diffrn_reflns_theta_full 25.03
_diffrn_reflns_theta_max 25.03
_diffrn_reflns_theta_min 2.10
_exptl_absorpt_coefficient_mu 0.789
_exptl_absorpt_correction_T_max 1.000000
_exptl_absorpt_correction_T_min 0.793160
_exptl_absorpt_correction_type multi-scan
_exptl_absorpt_process_details SADABS
_exptl_crystal_colour PALE-BLUE
_exptl_crystal_density_diffrn 1.613
_exptl_crystal_density_meas ?
_exptl_crystal_density_method 'not measured'
_exptl_crystal_description BLOCK
_exptl_crystal_F_000 1868
_exptl_crystal_size_max 0.36
_exptl_crystal_size_mid 0.22
_exptl_crystal_size_min 0.12
_refine_diff_density_max 1.092
_refine_diff_density_min -0.386
_refine_diff_density_rms 0.075
_refine_ls_extinction_method none
_refine_ls_goodness_of_fit_ref 1.080
_refine_ls_hydrogen_treatment constr
_refine_ls_matrix_type full
_refine_ls_number_parameters 259
_refine_ls_number_reflns 3320
_refine_ls_number_restraints 4
_refine_ls_restrained_S_all 1.149
_refine_ls_R_factor_all 0.0625
_refine_ls_R_factor_gt 0.0556
_refine_ls_shift/su_max 0.000
_refine_ls_shift/su_mean 0.000
_refine_ls_structure_factor_coef Fsqd
_refine_ls_weighting_details 'calc w=1/[\s^2^(Fo^2^)+(0.0506P)^2^+22.9658P] where P=(Fo^2^+2Fc^2^)/3'
_refine_ls_weighting_scheme calc
_refine_ls_wR_factor_gt 0.1465
_refine_ls_wR_factor_ref 0.1508
_reflns_number_gt 2886
_reflns_number_total 3320
_reflns_threshold_expression >2sigma(I)
_cod_data_source_file cg8008943sup1.cif
_cod_data_source_block 2
_cod_depositor_comments
;
The following automatic conversions were performed:

'_symmetry_cell_setting' value 'Monoclinic' changed to 'monoclinic'
according to /home/saulius/struct/CIF-dictionaries/cif_core.dic
dictionary named 'cif_core.dic' version 2.4.2 from
2011-04-26.

'_exptl_absorpt_correction_type' value 'MULTI-SCAN'
changed to 'multi-scan' according to
/home/saulius/struct/CIF-dictionaries/cif_core.dic dictionary named
'cif_core.dic' version 2.4.2 from 2011-04-26.

Automatic conversion script
Id: cif_fix_values 1891 2012-01-12 08:04:46Z andrius 

The following automatic conversions were performed:

'_exptl_crystal_density_meas' value 'NONE' was changed to '?' - the
value is perceived as not measured.

Automatic conversion script
Id: cif_fix_values 3008 2015-01-20 13:52:24Z robertas 
;
_cod_original_sg_symbol_H-M C2/c
_cod_database_code 4509114

loop_
_symmetry_equiv_pos_as_xyz
'x, y, z'
'-x, y, -z+1/2'
'x+1/2, y+1/2, z'
'-x+1/2, y+1/2, -z+1/2'
'-x, -y, -z'
'x, -y, z-1/2'
'-x+1/2, -y+1/2, -z'
'x+1/2, -y+1/2, z-1/2'

loop_
_atom_site_label
_atom_site_type_symbol
_atom_site_fract_x
_atom_site_fract_y
_atom_site_fract_z
_atom_site_U_iso_or_equiv
_atom_site_adp_type
_atom_site_occupancy
_atom_site_symmetry_multiplicity
_atom_site_calc_flag
_atom_site_refinement_flags
Cu1 Cu 0.5000 0.87347(8) 0.7500 0.0329(2) Uani 1 2 d S
S1 S 0.12836(7) 0.86826(17) 0.72578(9) 0.0635(4) Uani 1 1 d .
F1 F 0.2548(3) 0.7924(7) 0.7765(4) 0.150(2) Uani 1 1 d .
F2 F 0.2400(3) 0.9479(7) 0.8406(2) 0.139(2) Uani 1 1 d .
F3 F 0.2360(3) 0.9974(7) 0.7399(3) 0.146(2) Uani 1 1 d .
O1 O 0.5000 1.1337(5) 0.7500 0.0608(14) Uani 1 2 d SD
H1A H 0.4669 1.1876 0.7442 0.091 Uiso 1 1 d RD
O2 O 0.5000 0.6155(5) 0.7500 0.0665(15) Uani 1 2 d SD
H2A H 0.4736 0.5555 0.7547 0.100 Uiso 1 1 d RD
O3 O 0.1209(3) 0.7649(8) 0.7724(3) 0.126(2) Uani 1 1 d .
O4 O 0.0999(3) 1.0042(7) 0.7213(4) 0.133(3) Uani 1 1 d .
O5 O 0.1157(3) 0.8074(6) 0.6586(3) 0.1021(17) Uani 1 1 d .
N1 N 0.47415(18) 0.8074(4) 0.92947(19) 0.0415(9) Uani 1 1 d .
N2 N 0.4333(2) 0.9257(5) 0.9036(2) 0.0515(10) Uani 1 1 d .
N3 N 0.47482(17) 0.8645(4) 0.82986(18) 0.0361(8) Uani 1 1 d .
N4 N 0.19461(18) 0.4394(4) 0.92641(19) 0.0414(9) Uani 1 1 d .
N5 N 0.2106(2) 0.3209(5) 0.9000(2) 0.0539(11) Uani 1 1 d .
N6 N 0.10076(17) 0.3831(4) 0.82762(18) 0.0364(8) Uani 1 1 d .
C1 C 0.4353(2) 0.9557(5) 0.8436(3) 0.0454(11) Uani 1 1 d .
H1 H 0.4116 1.0329 0.8131 0.054 Uiso 1 1 calc R
C2 C 0.4983(2) 0.7735(5) 0.8854(2) 0.0399(10) Uani 1 1 d .
H2 H 0.5278 0.6966 0.8925 0.048 Uiso 1 1 calc R
C3 C 0.4884(2) 0.7372(6) 0.9978(3) 0.0523(13) Uani 1 1 d .
H3A H 0.5102 0.8060 1.0378 0.063 Uiso 1 1 calc R
H3B H 0.5205 0.6584 1.0078 0.063 Uiso 1 1 calc R
C4 C 0.4236(2) 0.6792(5) 0.9950(2) 0.0422(11) Uani 1 1 d .
C5 C 0.4226(3) 0.6554(7) 1.0589(3) 0.0600(15) Uani 1 1 d .
H5 H 0.4613 0.6780 1.1035 0.072 Uiso 1 1 calc R
C6 C 0.3650(3) 0.5983(7) 1.0583(3) 0.0591(15) Uani 1 1 d .
H6 H 0.3655 0.5831 1.1024 0.071 Uiso 1 1 calc R
C7 C 0.3072(2) 0.5641(5) 0.9936(2) 0.0433(11) Uani 1 1 d .
C8 C 0.3083(3) 0.5894(8) 0.9302(3) 0.081(2) Uani 1 1 d .
H8 H 0.2692 0.5695 0.8855 0.097 Uiso 1 1 calc R
C9 C 0.3661(3) 0.6438(8) 0.9308(3) 0.080(2) Uani 1 1 d .
H9 H 0.3658 0.6566 0.8867 0.096 Uiso 1 1 calc R
C10 C 0.2447(2) 0.5071(6) 0.9956(2) 0.0530(13) Uani 1 1 d .
H10A H 0.2595 0.4369 1.0349 0.064 Uiso 1 1 calc R
H10B H 0.2225 0.5860 1.0064 0.064 Uiso 1 1 calc R
C11 C 0.1522(2) 0.2915(5) 0.8406(3) 0.0458(11) Uani 1 1 d .
H11 H 0.1469 0.2140 0.8100 0.055 Uiso 1 1 calc R
C12 C 0.1293(2) 0.4744(5) 0.8830(2) 0.0415(10) Uani 1 1 d .
H12 H 0.1069 0.5518 0.8903 0.050 Uiso 1 1 calc R
C13 C 0.2194(3) 0.9018(7) 0.7745(3) 0.0663(15) Uani 1 1 d .
O6 O 0.1386(3) 0.3504(9) 0.0319(3) 0.141(3) Uani 1 1 d D
H6A H 0.1443 0.2632 0.0464 0.211 Uiso 1 1 d RD
H6B H 0.1385 0.3888 0.0698 0.211 Uiso 1 1 d RD

loop_
_atom_site_aniso_label
_atom_site_aniso_U_11
_atom_site_aniso_U_22
_atom_site_aniso_U_33
_atom_site_aniso_U_23
_atom_site_aniso_U_13
_atom_site_aniso_U_12
Cu1 0.0250(4) 0.0448(5) 0.0271(4) 0.000 0.0114(3) 0.000
S1 0.0505(8) 0.0681(9) 0.0747(10) -0.0183(8) 0.0330(7) -0.0121(7)
F1 0.079(3) 0.137(5) 0.196(6) 0.007(4) 0.041(4) 0.043(3)
F2 0.112(4) 0.207(6) 0.072(3) -0.050(3) 0.025(3) -0.054(4)
F3 0.099(3) 0.182(6) 0.144(4) 0.049(4) 0.050(3) -0.051(4)
O1 0.053(3) 0.038(3) 0.098(4) 0.000 0.042(3) 0.000
O2 0.075(4) 0.038(3) 0.108(5) 0.000 0.062(4) 0.000
O3 0.129(5) 0.167(6) 0.095(4) -0.015(4) 0.066(4) -0.087(4)
O4 0.078(3) 0.108(4) 0.201(7) -0.044(4) 0.059(4) 0.026(3)
O5 0.106(4) 0.118(4) 0.061(3) -0.033(3) 0.026(3) -0.023(3)
N1 0.0371(19) 0.054(2) 0.0341(18) 0.0012(17) 0.0180(16) -0.0100(18)
N2 0.059(3) 0.056(3) 0.052(2) 0.000(2) 0.037(2) -0.002(2)
N3 0.0314(17) 0.044(2) 0.0333(18) 0.0010(16) 0.0161(15) -0.0039(16)
N4 0.0318(18) 0.052(2) 0.0346(18) 0.0004(17) 0.0116(15) -0.0107(17)
N5 0.034(2) 0.055(3) 0.058(3) 0.003(2) 0.0118(19) 0.0007(19)
N6 0.0300(18) 0.043(2) 0.0318(18) 0.0003(16) 0.0123(15) -0.0036(16)
C1 0.049(3) 0.047(3) 0.048(3) 0.005(2) 0.031(2) 0.001(2)
C2 0.034(2) 0.047(3) 0.037(2) 0.003(2) 0.0160(19) 0.0002(19)
C3 0.039(2) 0.078(4) 0.035(2) 0.008(2) 0.014(2) -0.012(2)
C4 0.036(2) 0.055(3) 0.029(2) 0.001(2) 0.0122(18) -0.014(2)
C5 0.038(3) 0.101(5) 0.030(2) -0.002(3) 0.009(2) -0.025(3)
C6 0.046(3) 0.099(4) 0.030(2) -0.004(3) 0.017(2) -0.025(3)
C7 0.039(2) 0.054(3) 0.029(2) 0.001(2) 0.0108(18) -0.016(2)
C8 0.063(3) 0.135(6) 0.029(2) -0.001(3) 0.010(2) -0.059(4)
C9 0.075(4) 0.130(6) 0.030(2) -0.005(3) 0.023(3) -0.061(4)
C10 0.042(3) 0.078(4) 0.033(2) -0.002(2) 0.013(2) -0.026(3)
C11 0.034(2) 0.045(3) 0.048(3) -0.002(2) 0.012(2) 0.000(2)
C12 0.034(2) 0.049(3) 0.039(2) -0.001(2) 0.0154(19) -0.002(2)
C13 0.063(4) 0.066(4) 0.069(4) 0.001(3) 0.031(3) 0.000(3)
O6 0.072(3) 0.285(9) 0.073(3) -0.020(4) 0.042(3) -0.062(4)

loop_
_atom_type_symbol
_atom_type_description
_atom_type_scat_dispersion_real
_atom_type_scat_dispersion_imag
_atom_type_scat_source
C C 0.0033 0.0016 'International Tables Vol C Tables 4.2.6.8 and 6.1.1.4'
H H 0.0000 0.0000 'International Tables Vol C Tables 4.2.6.8 and 6.1.1.4'
N N 0.0061 0.0033 'International Tables Vol C Tables 4.2.6.8 and 6.1.1.4'
O O 0.0106 0.0060 'International Tables Vol C Tables 4.2.6.8 and 6.1.1.4'
F F 0.0171 0.0103 'International Tables Vol C Tables 4.2.6.8 and 6.1.1.4'
S S 0.1246 0.1234 'International Tables Vol C Tables 4.2.6.8 and 6.1.1.4'
Cu Cu 0.3201 1.2651 'International Tables Vol C Tables 4.2.6.8 and 6.1.1.4'

loop_
_geom_angle_atom_site_label_1
_geom_angle_atom_site_label_2
_geom_angle_atom_site_label_3
_geom_angle
_geom_angle_site_symmetry_1
_geom_angle_site_symmetry_3
N3 Cu1 N3 175.3(2) . 2_656
N3 Cu1 N6 90.89(14) . 4_556
N3 Cu1 N6 89.32(14) 2_656 4_556
N3 Cu1 N6 89.32(14) . 3
N3 Cu1 N6 90.89(14) 2_656 3
N6 Cu1 N6 174.9(2) 4_556 3
N3 Cu1 O2 87.63(11) . .
N3 Cu1 O2 87.63(11) 2_656 .
N6 Cu1 O2 92.53(11) 4_556 .
N6 Cu1 O2 92.53(11) 3 .
N3 Cu1 O1 92.37(11) . .
N3 Cu1 O1 92.37(11) 2_656 .
N6 Cu1 O1 87.47(11) 4_556 .
N6 Cu1 O1 87.47(11) 3 .
O2 Cu1 O1 180.000(3) . .
O4 S1 O5 115.7(4) . .
O4 S1 O3 116.6(5) . .
O5 S1 O3 112.4(4) . .
O4 S1 C13 103.4(3) . .
O5 S1 C13 104.4(3) . .
O3 S1 C13 102.0(3) . .
Cu1 O1 H1A 126.1 . .
Cu1 O2 H2A 130.8 . .
C2 N1 N2 109.8(4) . .
C2 N1 C3 128.1(4) . .
N2 N1 C3 122.1(4) . .
C1 N2 N1 102.7(4) . .
C2 N3 C1 103.2(4) . .
C2 N3 Cu1 127.5(3) . .
C1 N3 Cu1 129.1(3) . .
C12 N4 N5 109.9(4) . .
C12 N4 C10 128.3(4) . .
N5 N4 C10 121.8(4) . .
C11 N5 N4 102.6(4) . .
C12 N6 C11 103.6(4) . .
C12 N6 Cu1 126.7(3) . 3_445
C11 N6 Cu1 129.3(3) . 3_445
N2 C1 N3 114.0(4) . .
N2 C1 H1 123.0 . .
N3 C1 H1 123.0 . .
N1 C2 N3 110.2(4) . .
N1 C2 H2 124.9 . .
N3 C2 H2 124.9 . .
N1 C3 C4 112.3(4) . .
N1 C3 H3A 109.1 . .
C4 C3 H3A 109.1 . .
N1 C3 H3B 109.1 . .
C4 C3 H3B 109.1 . .
H3A C3 H3B 107.9 . .
C9 C4 C5 117.7(4) . .
C9 C4 C3 122.5(4) . .
C5 C4 C3 119.7(4) . .
C4 C5 C6 121.1(4) . .
C4 C5 H5 119.5 . .
C6 C5 H5 119.5 . .
C7 C6 C5 120.9(4) . .
C7 C6 H6 119.6 . .
C5 C6 H6 119.6 . .
C8 C7 C6 117.7(4) . .
C8 C7 C10 123.4(4) . .
C6 C7 C10 118.8(4) . .
C7 C8 C9 121.5(5) . .
C7 C8 H8 119.3 . .
C9 C8 H8 119.3 . .
C4 C9 C8 121.1(5) . .
C4 C9 H9 119.5 . .
C8 C9 H9 119.5 . .
N4 C10 C7 112.6(4) . .
N4 C10 H10A 109.1 . .
C7 C10 H10A 109.1 . .
N4 C10 H10B 109.1 . .
C7 C10 H10B 109.1 . .
H10A C10 H10B 107.8 . .
N5 C11 N6 114.1(4) . .
N5 C11 H11 123.0 . .
N6 C11 H11 123.0 . .
N6 C12 N4 109.8(4) . .
N6 C12 H12 125.1 . .
N4 C12 H12 125.1 . .
F1 C13 F2 109.9(6) . .
F1 C13 F3 102.6(6) . .
F2 C13 F3 108.7(6) . .
F1 C13 S1 113.0(5) . .
F2 C13 S1 111.6(5) . .
F3 C13 S1 110.7(5) . .
H6A O6 H6B 97.6 . .

loop_
_geom_bond_atom_site_label_1
_geom_bond_atom_site_label_2
_geom_bond_distance
_geom_bond_site_symmetry_2
Cu1 N3 2.014(3) .
Cu1 N3 2.014(3) 2_656
Cu1 N6 2.022(3) 4_556
Cu1 N6 2.022(3) 3
Cu1 O2 2.391(5) .
Cu1 O1 2.412(5) .
S1 O4 1.393(5) .
S1 O5 1.411(5) .
S1 O3 1.436(6) .
S1 C13 1.792(6) .
F1 C13 1.273(8) .
F2 C13 1.298(7) .
F3 C13 1.308(7) .
O1 H1A 0.8477 .
O2 H2A 0.8493 .
N1 C2 1.318(6) .
N1 N2 1.355(6) .
N1 C3 1.459(6) .
N2 C1 1.311(6) .
N3 C2 1.318(5) .
N3 C1 1.350(6) .
N4 C12 1.320(6) .
N4 N5 1.355(6) .
N4 C10 1.465(6) .
N5 C11 1.310(6) .
N6 C12 1.318(6) .
N6 C11 1.343(6) .
N6 Cu1 2.022(3) 3_445
C1 H1 0.9300 .
C2 H2 0.9300 .
C3 C4 1.517(6) .
C3 H3A 0.9700 .
C3 H3B 0.9700 .
C4 C9 1.362(7) .
C4 C5 1.369(6) .
C5 C6 1.383(7) .
C5 H5 0.9300 .
C6 C7 1.368(6) .
C6 H6 0.9300 .
C7 C8 1.361(7) .
C7 C10 1.511(6) .
C8 C9 1.378(7) .
C8 H8 0.9300 .
C9 H9 0.9300 .
C10 H10A 0.9700 .
C10 H10B 0.9700 .
C11 H11 0.9300 .
C12 H12 0.9300 .
O6 H6A 0.8502 .
O6 H6B 0.8710 .

loop_
_geom_torsion_atom_site_label_1
_geom_torsion_atom_site_label_2
_geom_torsion_atom_site_label_3
_geom_torsion_atom_site_label_4
_geom_torsion
_geom_torsion_site_symmetry_1
C2 N1 N2 C1 0.4(5) .
C3 N1 N2 C1 178.5(4) .
N3 Cu1 N3 C2 39.2(4) 2_656
N6 Cu1 N3 C2 131.7(4) 4_556
N6 Cu1 N3 C2 -53.3(4) 3
O2 Cu1 N3 C2 39.2(4) .
O1 Cu1 N3 C2 -140.8(4) .
N3 Cu1 N3 C1 -147.2(4) 2_656
N6 Cu1 N3 C1 -54.7(4) 4_556
N6 Cu1 N3 C1 120.2(4) 3
O2 Cu1 N3 C1 -147.2(4) .
O1 Cu1 N3 C1 32.8(4) .
C12 N4 N5 C11 0.1(5) .
C10 N4 N5 C11 177.1(4) .
N1 N2 C1 N3 -0.1(5) .
C2 N3 C1 N2 -0.1(5) .
Cu1 N3 C1 N2 -174.9(3) .
N2 N1 C2 N3 -0.5(5) .
C3 N1 C2 N3 -178.5(4) .
C1 N3 C2 N1 0.4(5) .
Cu1 N3 C2 N1 175.2(3) .
C2 N1 C3 C4 -120.3(5) .
N2 N1 C3 C4 61.9(6) .
N1 C3 C4 C9 24.7(8) .
N1 C3 C4 C5 -157.9(5) .
C9 C4 C5 C6 -0.5(10) .
C3 C4 C5 C6 -178.0(6) .
C4 C5 C6 C7 0.0(10) .
C5 C6 C7 C8 -0.6(10) .
C5 C6 C7 C10 -177.8(6) .
C6 C7 C8 C9 1.8(11) .
C10 C7 C8 C9 178.9(7) .
C5 C4 C9 C8 1.6(11) .
C3 C4 C9 C8 179.1(7) .
C7 C8 C9 C4 -2.4(12) .
C12 N4 C10 C7 -121.1(5) .
N5 N4 C10 C7 62.5(6) .
C8 C7 C10 N4 18.4(8) .
C6 C7 C10 N4 -164.5(5) .
N4 N5 C11 N6 0.1(6) .
C12 N6 C11 N5 -0.3(6) .
Cu1 N6 C11 N5 -173.4(3) 3_445
C11 N6 C12 N4 0.4(5) .
Cu1 N6 C12 N4 173.7(3) 3_445
N5 N4 C12 N6 -0.3(5) .
C10 N4 C12 N6 -177.1(4) .
O4 S1 C13 F1 -171.9(6) .
O5 S1 C13 F1 -50.5(6) .
O3 S1 C13 F1 66.7(6) .
O4 S1 C13 F2 63.6(6) .
O5 S1 C13 F2 -174.9(5) .
O3 S1 C13 F2 -57.7(6) .
O4 S1 C13 F3 -57.6(6) .
O5 S1 C13 F3 63.9(6) .
O3 S1 C13 F3 -179.0(6) .
